data_4022985
loop_
_publ_author_name
'Drew R. Bobeck'
'Don L. Warner'
'Edwin Vedejs'

_publ_section_title
;
 Internal Azomethine Ylide Cycloaddition Methodology
 for Access to the Substitution Pattern of Aziridinomitosene A
;
_journal_name_full 'Journal of Organic Chemistry'
_journal_page_first 8506
_journal_page_last 8518
_journal_paper_doi 10.1021/jo7013559
_journal_volume 72
_journal_year 2007
_chemical_absolute_configuration syn
_chemical_formula_moiety 'C34 H29 N3 O5, 0.5(C6 H14)'
_chemical_formula_sum 'C37 H36 N3 O5'
_chemical_formula_weight 602.69
_chemical_name_systematic
;
 ?
;
_space_group_IT_number 18
_symmetry_cell_setting orthorhombic
_symmetry_space_group_name_Hall 'P 2 2ab'
_symmetry_space_group_name_H-M 'P 21 21 2'
_atom_sites_solution_hydrogens geom
_atom_sites_solution_primary direct
_atom_sites_solution_secondary difmap
_audit_creation_method SHELXL-97
_cell_angle_alpha 90.00
_cell_angle_beta 90.00
_cell_angle_gamma 90.00
_cell_formula_units_Z 4
_cell_length_a 32.158(9)
_cell_length_b 8.977(3)
_cell_length_c 11.478(3)
_cell_measurement_reflns_used 2315
_cell_measurement_temperature 108(2)
_cell_measurement_theta_max 15.86
_cell_measurement_theta_min 2.35
_cell_volume 3313.7(16)
_computing_cell_refinement 'Bruker SAINT'
_computing_data_collection 'Bruker SMART-1K'
_computing_data_reduction 'Bruker SAINT'
_computing_molecular_graphics 'Bruker SHELXTL'
_computing_publication_material 'Bruker SHELXTL'
_computing_structure_refinement 'Bruker SHELXTL'
_computing_structure_solution 'Bruker SHELXTL'
_diffrn_ambient_temperature 108(2)
_diffrn_measured_fraction_theta_full 0.997
_diffrn_measured_fraction_theta_max 0.997
_diffrn_measurement_device_type 'CCD area detector'
_diffrn_measurement_method 'phi and omega scans'
_diffrn_radiation_monochromator graphite
_diffrn_radiation_source 'fine-focus sealed tube'
_diffrn_radiation_type MoK\a
_diffrn_radiation_wavelength 0.71073
_diffrn_reflns_av_R_equivalents 0.1692
_diffrn_reflns_av_sigmaI/netI 0.0579
_diffrn_reflns_limit_h_max 25
_diffrn_reflns_limit_h_min -25
_diffrn_reflns_limit_k_max 7
_diffrn_reflns_limit_k_min -7
_diffrn_reflns_limit_l_max 9
_diffrn_reflns_limit_l_min -9
_diffrn_reflns_number 20438
_diffrn_reflns_theta_full 16.55
_diffrn_reflns_theta_max 16.55
_diffrn_reflns_theta_min 1.88
_exptl_absorpt_coefficient_mu 0.081
_exptl_absorpt_correction_T_max 0.9984
_exptl_absorpt_correction_T_min 0.9731
_exptl_absorpt_correction_type multi-scan
_exptl_absorpt_process_details
;
  Blessing, R. Acta Cryst. (1995) A51 33-38.
  Sheldrick, G.  SADABS (Version 2.10) Bruker/Siemens area
  detector absorption and other corrections, University of
  Gottingen, Germany 2003.
;
_exptl_crystal_colour orange
_exptl_crystal_density_diffrn 1.208
_exptl_crystal_density_method 'not measured'
_exptl_crystal_description needle
_exptl_crystal_F_000 1276
_exptl_crystal_size_max 0.34
_exptl_crystal_size_mid 0.04
_exptl_crystal_size_min 0.02
_refine_diff_density_max 0.509
_refine_diff_density_min -0.319
_refine_diff_density_rms 0.074
_refine_ls_abs_structure_details 'Flack H D (1983), Acta Cryst. A39, 876-881'
_refine_ls_abs_structure_Flack -4(10)
_refine_ls_extinction_coef 0.020(5)
_refine_ls_extinction_expression Fc^*^=kFc[1+0.001xFc^2^\l^3^/sin(2\q)]^-1/4^
_refine_ls_extinction_method SHELXL
_refine_ls_goodness_of_fit_ref 1.339
_refine_ls_hydrogen_treatment constr
_refine_ls_matrix_type full
_refine_ls_number_parameters 212
_refine_ls_number_reflns 1081
_refine_ls_number_restraints 0
_refine_ls_restrained_S_all 1.339
_refine_ls_R_factor_all 0.1054
_refine_ls_R_factor_gt 0.0928
_refine_ls_shift/su_max 0.011
_refine_ls_shift/su_mean 0.002
_refine_ls_structure_factor_coef Fsqd
_refine_ls_weighting_details 'calc w=1/[\s^2^(Fo^2^)+(0.1476P)^2^+7.9767P] where P=(Fo^2^+2Fc^2^)/3'
_refine_ls_weighting_scheme calc
_refine_ls_wR_factor_gt 0.2662
_refine_ls_wR_factor_ref 0.2744
_reflns_number_gt 912
_reflns_number_total 1081
_reflns_threshold_expression >2sigma(I)
_cod_data_source_file jo7013559-File002.cif
_cod_data_source_block dbred
_cod_depositor_comments
;
The following automatic conversions were performed:
'_symmetry_cell_setting' value 'Orthorhombic' changed to 'orthorhombic'
according to '/home/saulius/struct/CIF-dictionaries/cif_core.dic'
dictionary named 'cif_core.dic' version 2.4.1 from 2010-06-29.

Automatic conversion script
Id: cif_fix_enum 1527 2010-12-29 10:47:43Z saulius 
;
_cod_database_code 4022985

loop_
_symmetry_equiv_pos_as_xyz
'x, y, z'
'-x, -y, z'
'-x+1/2, y+1/2, -z'
'x+1/2, -y+1/2, -z'

loop_
_atom_site_label
_atom_site_type_symbol
_atom_site_fract_x
_atom_site_fract_y
_atom_site_fract_z
_atom_site_U_iso_or_equiv
_atom_site_adp_type
_atom_site_occupancy
_atom_site_symmetry_multiplicity
_atom_site_calc_flag
_atom_site_refinement_flags
O1 O 0.2927(4) 1.1679(14) 0.9422(10) 0.035(4) Uani 1 1 d .
H1A H 0.2767 1.2419 0.9407 0.052 Uiso 1 1 calc R
O2 O 0.2470(4) 0.9309(15) 1.0343(10) 0.041(4) Uani 1 1 d .
H2A H 0.2655 0.8652 1.0295 0.061 Uiso 1 1 calc R
O3 O 0.3521(4) 1.1426(15) 0.5336(12) 0.048(4) Uani 1 1 d .
O4 O 0.2104(4) 1.2451(17) 0.7486(12) 0.055(5) Uani 1 1 d .
O5 O 0.2177(4) 1.3386(16) 0.5253(12) 0.052(5) Uani 1 1 d .
N1 N 0.3824(5) 0.855(2) 0.9190(14) 0.041(5) Uani 1 1 d .
N2 N 0.3359(4) 0.9975(17) 0.7441(12) 0.025(5) Uani 1 1 d .
N3 N 0.2857(5) 0.677(2) 0.8193(14) 0.040(5) Uani 1 1 d .
C1 C 0.4089(6) 0.787(2) 1.0170(17) 0.030(6) Uiso 1 1 d .
C2 C 0.3918(6) 0.636(2) 1.0462(18) 0.031(6) Uiso 1 1 d .
C3 C 0.3947(6) 0.575(2) 1.1572(19) 0.036(6) Uiso 1 1 d .
H3A H 0.4063 0.6333 1.2183 0.043 Uiso 1 1 calc R
C4 C 0.3809(5) 0.433(2) 1.1806(19) 0.034(6) Uiso 1 1 d .
H4A H 0.3822 0.3933 1.2573 0.041 Uiso 1 1 calc R
C5 C 0.3650(6) 0.348(2) 1.0886(18) 0.040(6) Uiso 1 1 d .
H5A H 0.3570 0.2477 1.1013 0.048 Uiso 1 1 calc R
C6 C 0.3609(6) 0.410(3) 0.981(2) 0.044(7) Uiso 1 1 d .
H6A H 0.3480 0.3537 0.9206 0.053 Uiso 1 1 calc R
C7 C 0.3750(6) 0.552(2) 0.956(2) 0.047(7) Uiso 1 1 d .
H7A H 0.3733 0.5917 0.8794 0.056 Uiso 1 1 calc R
C8 C 0.4523(6) 0.762(2) 0.9688(18) 0.032(6) Uiso 1 1 d .
C9 C 0.4623(7) 0.778(2) 0.851(2) 0.052(7) Uiso 1 1 d .
H9A H 0.4412 0.8093 0.7980 0.062 Uiso 1 1 calc R
C10 C 0.5010(8) 0.751(3) 0.8085(19) 0.059(7) Uiso 1 1 d .
H10A H 0.5070 0.7684 0.7287 0.071 Uiso 1 1 calc R
C11 C 0.5317(7) 0.697(2) 0.8821(19) 0.048(7) Uiso 1 1 d .
H11A H 0.5588 0.6763 0.8533 0.058 Uiso 1 1 calc R
C12 C 0.5224(6) 0.675(2) 0.9958(18) 0.042(7) Uiso 1 1 d .
H12A H 0.5428 0.6328 1.0457 0.050 Uiso 1 1 calc R
C13 C 0.4833(6) 0.712(2) 1.0416(19) 0.039(6) Uiso 1 1 d .
H13A H 0.4783 0.7034 1.1229 0.047 Uiso 1 1 calc R
C14 C 0.4102(6) 0.898(2) 1.1262(17) 0.033(6) Uiso 1 1 d .
C15 C 0.3764(7) 0.900(3) 1.2017(19) 0.045(7) Uiso 1 1 d .
H15A H 0.3532 0.8370 1.1879 0.054 Uiso 1 1 calc R
C16 C 0.3765(7) 0.993(2) 1.2955(18) 0.044(6) Uiso 1 1 d .
H16A H 0.3543 0.9905 1.3502 0.053 Uiso 1 1 calc R
C17 C 0.4087(6) 1.089(2) 1.3098(19) 0.045(7) Uiso 1 1 d .
H17A H 0.4091 1.1555 1.3742 0.054 Uiso 1 1 calc R
C18 C 0.4410(7) 1.089(3) 1.2290(19) 0.051(7) Uiso 1 1 d .
H18A H 0.4629 1.1595 1.2385 0.061 Uiso 1 1 calc R
C19 C 0.4428(6) 0.994(2) 1.1378(16) 0.030(6) Uiso 1 1 d .
H19A H 0.4654 0.9947 1.0846 0.036 Uiso 1 1 calc R
C20 C 0.3861(6) 1.006(3) 0.8919(17) 0.035(6) Uiso 1 1 d .
H20A H 0.4051 1.0689 0.9399 0.042 Uiso 1 1 calc R
C21 C 0.3786(6) 1.048(2) 0.7696(17) 0.038(6) Uiso 1 1 d .
H21A H 0.3811 1.1570 0.7595 0.046 Uiso 1 1 calc R
H21B H 0.3989 0.9981 0.7175 0.046 Uiso 1 1 calc R
C22 C 0.3133(6) 0.939(2) 0.8530(18) 0.029(6) Uiso 1 1 d .
C23 C 0.3473(6) 0.954(2) 0.9434(19) 0.041(7) Uiso 1 1 d .
H23A H 0.3402 0.9812 1.0256 0.049 Uiso 1 1 calc R
C24 C 0.2991(7) 0.792(3) 0.8335(18) 0.030(7) Uiso 1 1 d .
C25 C 0.2763(6) 1.053(2) 0.8709(16) 0.025(6) Uiso 1 1 d .
C26 C 0.2719(6) 1.115(2) 0.7416(15) 0.021(6) Uiso 1 1 d .
C27 C 0.3074(6) 1.086(2) 0.6908(18) 0.033(6) Uiso 1 1 d .
C28 C 0.2419(7) 1.205(2) 0.6919(19) 0.029(6) Uiso 1 1 d .
C29 C 0.2499(8) 1.254(3) 0.577(2) 0.051(7) Uiso 1 1 d .
C30 C 0.2836(7) 1.239(2) 0.5169(18) 0.036(6) Uiso 1 1 d .
C31 C 0.3175(8) 1.156(2) 0.577(2) 0.041(7) Uiso 1 1 d .
C32 C 0.2381(5) 0.987(2) 0.9222(16) 0.026(6) Uiso 1 1 d .
H32A H 0.2160 1.0635 0.9274 0.031 Uiso 1 1 calc R
H32B H 0.2279 0.9054 0.8716 0.031 Uiso 1 1 calc R
C33 C 0.1821(7) 1.259(3) 0.500(2) 0.060(8) Uiso 1 1 d .
H33A H 0.1887 1.1802 0.4439 0.091 Uiso 1 1 calc R
H33B H 0.1612 1.3260 0.4667 0.091 Uiso 1 1 calc R
H33C H 0.1712 1.2142 0.5716 0.091 Uiso 1 1 calc R
C34 C 0.2930(6) 1.303(2) 0.3967(18) 0.051(7) Uiso 1 1 d .
H34A H 0.2704 1.3699 0.3734 0.077 Uiso 1 1 calc R
H34B H 0.2954 1.2216 0.3401 0.077 Uiso 1 1 calc R
H34C H 0.3192 1.3584 0.3995 0.077 Uiso 1 1 calc R

loop_
_atom_site_aniso_label
_atom_site_aniso_U_11
_atom_site_aniso_U_22
_atom_site_aniso_U_33
_atom_site_aniso_U_23
_atom_site_aniso_U_13
_atom_site_aniso_U_12
O1 0.041(8) 0.034(9) 0.030(9) -0.016(8) -0.004(7) 0.009(8)
O2 0.032(8) 0.056(11) 0.035(10) 0.006(9) -0.001(7) 0.008(8)
O3 0.044(10) 0.051(10) 0.047(9) -0.004(8) 0.015(9) 0.012(8)
O4 0.036(10) 0.082(12) 0.046(10) 0.001(10) -0.004(9) 0.006(10)
O5 0.046(10) 0.057(11) 0.052(10) -0.003(9) 0.009(9) -0.008(9)
N1 0.023(11) 0.067(15) 0.034(12) 0.017(12) -0.002(9) 0.003(10)
N2 0.018(10) 0.029(10) 0.027(11) 0.007(10) 0.007(8) -0.001(9)
N3 0.036(12) 0.037(14) 0.046(13) 0.003(11) -0.005(10) -0.015(11)

loop_
_atom_type_symbol
_atom_type_description
_atom_type_scat_dispersion_real
_atom_type_scat_dispersion_imag
_atom_type_scat_source
C C 0.0033 0.0016 'International Tables Vol C Tables 4.2.6.8 and 6.1.1.4'
H H 0.0000 0.0000 'International Tables Vol C Tables 4.2.6.8 and 6.1.1.4'
N N 0.0061 0.0033 'International Tables Vol C Tables 4.2.6.8 and 6.1.1.4'
O O 0.0106 0.0060 'International Tables Vol C Tables 4.2.6.8 and 6.1.1.4'

loop_
_geom_angle_atom_site_label_1
_geom_angle_atom_site_label_2
_geom_angle_atom_site_label_3
_geom_angle
C33 O5 C29 114.7(17)
C20 N1 C23 61.0(12)
C20 N1 C1 120.2(17)
C23 N1 C1 121.9(15)
C27 N2 C21 122.7(15)
C27 N2 C22 104.4(15)
C21 N2 C22 112.4(14)
C2 C1 C8 106.9(15)
C2 C1 N1 108.6(15)
C8 C1 N1 107.5(15)
C2 C1 C14 113.3(16)
C8 C1 C14 110.6(15)
N1 C1 C14 109.8(14)
C7 C2 C3 119.9(19)
C7 C2 C1 117.7(18)
C3 C2 C1 122.2(19)
C4 C3 C2 121(2)
C3 C4 C5 118(2)
C6 C5 C4 120(2)
C5 C6 C7 122(2)
C2 C7 C6 118(2)
C9 C8 C13 117.1(19)
C9 C8 C1 123.2(18)
C13 C8 C1 119.5(17)
C10 C9 C8 122(2)
C9 C10 C11 120(2)
C12 C11 C10 119(2)
C11 C12 C13 122(2)
C8 C13 C12 120(2)
C19 C14 C15 122(2)
C19 C14 C1 119.3(16)
C15 C14 C1 118.7(17)
C16 C15 C14 120(2)
C17 C16 C15 119(2)
C16 C17 C18 119(2)
C19 C18 C17 123(2)
C18 C19 C14 116.4(19)
N1 C20 C23 61.9(14)
N1 C20 C21 116.6(19)
C23 C20 C21 109.2(17)
N2 C21 C20 105.2(16)
C24 C22 C23 115.3(17)
C24 C22 N2 110.0(17)
C23 C22 N2 100.7(15)
C24 C22 C25 112.5(17)
C23 C22 C25 113.2(17)
N2 C22 C25 103.8(15)
C20 C23 N1 57.1(13)
C20 C23 C22 111.7(18)
N1 C23 C22 111.6(17)
N3 C24 C22 176(2)
O1 C25 C32 111.8(15)
O1 C25 C22 105.3(14)
C32 C25 C22 114.3(16)
O1 C25 C26 108.8(14)
C32 C25 C26 115.8(15)
C22 C25 C26 99.8(14)
C27 C26 C28 123(2)
C27 C26 C25 105.7(17)
C28 C26 C25 130.6(17)
C26 C27 N2 120.2(19)
C26 C27 C31 120(2)
N2 C27 C31 119.9(19)
O4 C28 C26 121.0(19)
O4 C28 C29 123(2)
C26 C28 C29 116(2)
C30 C29 C28 128(2)
C30 C29 O5 117(2)
C28 C29 O5 115(2)
C29 C30 C31 115(2)
C29 C30 C34 127(2)
C31 C30 C34 117.8(19)
O3 C31 C30 121(2)
O3 C31 C27 121(2)
C30 C31 C27 118(2)
O2 C32 C25 109.8(15)

loop_
_geom_bond_atom_site_label_1
_geom_bond_atom_site_label_2
_geom_bond_distance
O1 C25 1.42(2)
O2 C32 1.41(2)
O3 C31 1.23(2)
O4 C28 1.26(2)
O5 C33 1.38(2)
O5 C29 1.42(3)
N1 C20 1.40(3)
N1 C23 1.47(2)
N1 C1 1.54(2)
N2 C27 1.35(2)
N2 C21 1.48(2)
N2 C22 1.54(2)
N3 C24 1.13(2)
C1 C2 1.50(3)
C1 C8 1.52(3)
C1 C14 1.60(3)
C2 C7 1.39(3)
C2 C3 1.39(3)
C3 C4 1.38(2)
C4 C5 1.40(3)
C5 C6 1.36(3)
C6 C7 1.39(3)
C8 C9 1.40(3)
C8 C13 1.38(2)
C9 C10 1.36(3)
C10 C11 1.39(3)
C11 C12 1.35(3)
C12 C13 1.40(2)
C14 C19 1.37(2)
C14 C15 1.39(3)
C15 C16 1.36(3)
C16 C17 1.36(3)
C17 C18 1.39(3)
C18 C19 1.35(2)
C20 C23 1.45(3)
C20 C21 1.47(3)
C22 C24 1.41(3)
C22 C23 1.51(3)
C22 C25 1.59(3)
C25 C32 1.49(2)
C25 C26 1.59(3)
C26 C27 1.31(2)
C26 C28 1.38(2)
C27 C31 1.48(3)
C28 C29 1.41(3)
C29 C30 1.29(3)
C30 C31 1.49(3)
C30 C34 1.53(3)

loop_
_geom_hbond_atom_site_label_D
_geom_hbond_atom_site_label_H
_geom_hbond_atom_site_label_A
_geom_hbond_distance_DH
_geom_hbond_distance_HA
_geom_hbond_distance_DA
_geom_hbond_angle_DHA
_geom_hbond_site_symmetry_A
O1 H1A O2 0.84 1.88 2.697(18) 163.2 3_557
O2 H2A O4 0.84 2.87 3.297(18) 113.3 3_547

loop_
_cod_related_entry_id
_cod_related_entry_database
_cod_related_entry_code
1 ChemSpider 30658588
